data_4035088
loop_
_publ_author_name
'Lamb, Richard A.'
'Lucas, Nigel T.'
'Lessene, Guillaume'
'Hawkins, Bill C.'

_publ_section_title
;
 Strategies, Setbacks, and Successes in the Synthesis of
 (-)-Spiroleucettadine.
;
_journal_issue 17
_journal_name_full 'The Journal of organic chemistry'
_journal_page_first 10120
_journal_page_last 10133
_journal_paper_doi 10.1021/acs.joc.8b01404
_journal_volume 83
_journal_year 2018
_chemical_formula_moiety 'C30 H34 N2 O5'
_chemical_formula_sum 'C30 H34 N2 O5'
_chemical_formula_weight 502.59
_chemical_name_systematic
;
t-Butyl 2-benzyl-5-{[4-(benzyloxy)phenyl]methyl}-2-hydroxy-3-methyl-
4-oxoimidazolidine-1-carboxylate
;
_space_group_crystal_system triclinic
_space_group_IT_number 2
_space_group_name_Hall '-P 1'
_space_group_name_H-M_alt 'P -1'
_atom_sites_solution_hydrogens geom
_audit_block_code ntl1606_bch_RAL_1_408
_audit_creation_method SHELXL-2014/7
_cell_angle_alpha 97.047(2)
_cell_angle_beta 91.529(2)
_cell_angle_gamma 101.080(2)
_cell_formula_units_Z 4
_cell_length_a 9.1299(2)
_cell_length_b 13.1630(3)
_cell_length_c 23.1982(4)
_cell_measurement_reflns_used 20095
_cell_measurement_temperature 100.0(1)
_cell_measurement_theta_max 74.759
_cell_measurement_theta_min 3.425
_cell_volume 2711.64(10)
_computing_cell_refinement 'CrysAlisPro 1.171.37.33 (Rigaku OD, 2014)'
_computing_data_collection 'CrysAlisPro 1.171.37.33 (Rigaku OD, 2014)'
_computing_data_reduction 'CrysAlisPro 1.171.37.33 (Rigaku OD, 2014)'
_computing_molecular_graphics 'Mercury CSD 3.9 (CCDC, 2016)'
_computing_publication_material 'enCIFer 1.6 (CCDC, 2016)'
_computing_structure_refinement 'SHELXL-2014/7 (Sheldrick, 2014)'
_computing_structure_solution 'SHELXS-2014/7 (Sheldrick, 2014)'
_diffrn_ambient_temperature 100.0(1)
_diffrn_crystal_treatment
; 
Crystal was attached with Paratone N oil to a 0.3 mm CryoLoop supported 
in a copper mounting pin, then quenched in a cold nitrogen gas stream
from an Oxford Cryosystems Cryostream.
;
_diffrn_detector_area_resol_mean 5.1725
_diffrn_measured_fraction_theta_full 0.999
_diffrn_measured_fraction_theta_max 0.970
_diffrn_measurement_device_type 'SuperNova, Dual, Cu at zero, Atlas'
_diffrn_measurement_method '\w scans'
_diffrn_radiation_type CuK\a
_diffrn_radiation_wavelength 1.54184
_diffrn_reflns_av_R_equivalents 0.0605
_diffrn_reflns_av_unetI/netI 0.0370
_diffrn_reflns_Laue_measured_fraction_full 0.999
_diffrn_reflns_Laue_measured_fraction_max 0.970
_diffrn_reflns_limit_h_max 11
_diffrn_reflns_limit_h_min -11
_diffrn_reflns_limit_k_max 16
_diffrn_reflns_limit_k_min -16
_diffrn_reflns_limit_l_max 28
_diffrn_reflns_limit_l_min -29
_diffrn_reflns_number 45735
_diffrn_reflns_point_group_measured_fraction_full 0.999
_diffrn_reflns_point_group_measured_fraction_max 0.970
_diffrn_reflns_theta_full 67.000
_diffrn_reflns_theta_max 74.903
_diffrn_reflns_theta_min 3.451
_diffrn_source 'micro-focus sealed X-ray tube'
_exptl_absorpt_coefficient_mu 0.676
_exptl_absorpt_correction_T_max 0.990
_exptl_absorpt_correction_T_min 0.908
_exptl_absorpt_correction_type gaussian
_exptl_absorpt_process_details
;
CrysAlisPro 1.171.37.33 (Rigaku Oxford Diffraction, 2014)
Numerical absorption correction based on gaussian integration 
over a multifaceted crystal model. 
Empirical absorption correction using spherical harmonics, 
implemented in SCALE3 ABSPACK scaling algorithm.
;
_exptl_crystal_colour colourless
_exptl_crystal_density_diffrn 1.231
_exptl_crystal_description plate
_exptl_crystal_F_000 1072
_exptl_crystal_preparation
;
Crystals were grown by evaporation of an ethyl acetate solution at RT.
;
_exptl_crystal_size_max 0.360
_exptl_crystal_size_mid 0.230
_exptl_crystal_size_min 0.030
_refine_diff_density_max 0.287
_refine_diff_density_min -0.234
_refine_diff_density_rms 0.051
_refine_ls_extinction_method none
_refine_ls_goodness_of_fit_ref 1.025
_refine_ls_hydrogen_treatment constr
_refine_ls_matrix_type full
_refine_ls_number_parameters 677
_refine_ls_number_reflns 10848
_refine_ls_number_restraints 0
_refine_ls_restrained_S_all 1.025
_refine_ls_R_factor_all 0.0576
_refine_ls_R_factor_gt 0.0486
_refine_ls_shift/su_max 0.001
_refine_ls_shift/su_mean 0.000
_refine_ls_structure_factor_coef Fsqd
_refine_ls_weighting_details 'w=1/[\s^2^(Fo^2^)+(0.0670P)^2^+0.8995P] where P=(Fo^2^+2Fc^2^)/3'
_refine_ls_weighting_scheme calc
_refine_ls_wR_factor_gt 0.1232
_refine_ls_wR_factor_ref 0.1320
_reflns_Friedel_coverage 0.000
_reflns_number_gt 9152
_reflns_number_total 10848
_reflns_threshold_expression 'I > 2\s(I)'
_cod_data_source_file jo8b01404_si_002.cif
_cod_data_source_block 45
_cod_original_cell_volume 2711.63(10)
_cod_database_code 4035088
_shelx_shelxl_version_number 2014/7
_shelx_space_group_comment
;
The symmetry employed for this shelxl refinement is uniquely defined
by the following loop, which should always be used as a source of
symmetry information in preference to the above space-group names.
They are only intended as comments.
;
_shelx_estimated_absorpt_t_min 0.793
_shelx_estimated_absorpt_t_max 0.980

loop_
_space_group_symop_operation_xyz
'x, y, z'
'-x, -y, -z'

loop_
_atom_site_label
_atom_site_type_symbol
_atom_site_fract_x
_atom_site_fract_y
_atom_site_fract_z
_atom_site_U_iso_or_equiv
_atom_site_adp_type
_atom_site_occupancy
_atom_site_site_symmetry_order
_atom_site_calc_flag
_atom_site_refinement_flags_posn
_atom_site_refinement_flags_adp
O1 O 0.40844(11) 0.80423(8) 0.28426(4) 0.0241(2) Uani 1 1 d . .
H1 H 0.4548 0.7553 0.2860 0.029 Uiso 1 1 calc R U
O2 O 0.35121(13) 0.76801(8) 0.15439(5) 0.0311(2) Uani 1 1 d . .
O3 O 0.28808(12) 0.91753(8) 0.13032(4) 0.0254(2) Uani 1 1 d . .
O4 O -0.07838(12) 0.88029(8) 0.41473(4) 0.0278(2) Uani 1 1 d . .
O5 O 0.52922(11) 1.14860(8) 0.31388(4) 0.0243(2) Uani 1 1 d . .
O51 O 0.43386(11) 0.31320(8) 0.29018(4) 0.0233(2) Uani 1 1 d . .
H51 H 0.4706 0.2599 0.2924 0.028 Uiso 1 1 calc R U
O52 O 0.40502(12) 0.25151(8) 0.15794(5) 0.0278(2) Uani 1 1 d . .
O53 O 0.35719(12) 0.39526(8) 0.12084(4) 0.0258(2) Uani 1 1 d . .
O54 O -0.06735(12) 0.38448(9) 0.40415(5) 0.0300(2) Uani 1 1 d . .
O55 O 0.54469(12) 0.65187(8) 0.30164(5) 0.0265(2) Uani 1 1 d . .
N1 N 0.53781(13) 0.97610(9) 0.30017(5) 0.0210(2) Uani 1 1 d . .
N2 N 0.40291(13) 0.92099(9) 0.21590(5) 0.0205(2) Uani 1 1 d . .
N51 N 0.56794(13) 0.48259(9) 0.29702(5) 0.0218(2) Uani 1 1 d . .
N52 N 0.44563(13) 0.41210(9) 0.21188(5) 0.0202(2) Uani 1 1 d . .
C1 C 0.49418(16) 0.88215(11) 0.25806(6) 0.0213(3) Uani 1 1 d . .
C2 C 0.40329(15) 1.03281(11) 0.22834(6) 0.0202(3) Uani 1 1 d . .
H2 H 0.4560 1.0703 0.1975 0.024 Uiso 1 1 calc R U
C3 C 0.49710(15) 1.06106(11) 0.28513(6) 0.0200(3) Uani 1 1 d . .
C4 C 0.63452(17) 0.84923(12) 0.23119(7) 0.0262(3) Uani 1 1 d . .
H4A H 0.7056 0.8424 0.2628 0.031 Uiso 1 1 calc R U
H4B H 0.6047 0.7802 0.2073 0.031 Uiso 1 1 calc R U
C5 C 0.71096(16) 0.92769(12) 0.19383(7) 0.0258(3) Uani 1 1 d . .
C6 C 0.80357(17) 1.02087(13) 0.21816(7) 0.0301(3) Uani 1 1 d . .
H6 H 0.8276 1.0328 0.2588 0.036 Uiso 1 1 calc R U
C7 C 0.86110(18) 1.09665(14) 0.18343(8) 0.0354(4) Uani 1 1 d . .
H7 H 0.9236 1.1600 0.2005 0.043 Uiso 1 1 calc R U
C8 C 0.8275(2) 1.07988(15) 0.12416(8) 0.0402(4) Uani 1 1 d . .
H8 H 0.8648 1.1323 0.1006 0.048 Uiso 1 1 calc R U
C9 C 0.7395(2) 0.98658(16) 0.09928(8) 0.0433(4) Uani 1 1 d . .
H9 H 0.7180 0.9743 0.0584 0.052 Uiso 1 1 calc R U
C10 C 0.68235(19) 0.91075(14) 0.13383(7) 0.0357(4) Uani 1 1 d . .
H10 H 0.6230 0.8465 0.1163 0.043 Uiso 1 1 calc R U
C11 C 0.34748(16) 0.85990(11) 0.16561(6) 0.0236(3) Uani 1 1 d . .
C12 C 0.2038(2) 0.86917(13) 0.07619(6) 0.0320(3) Uani 1 1 d . .
C13 C 0.1520(2) 0.96081(14) 0.05439(7) 0.0347(4) Uani 1 1 d . .
H13A H 0.0867 0.9888 0.0825 0.052 Uiso 1 1 calc R U
H13B H 0.0967 0.9377 0.0168 0.052 Uiso 1 1 calc R U
H13C H 0.2389 1.0153 0.0498 0.052 Uiso 1 1 calc R U
C14 C 0.3058(3) 0.82460(18) 0.03397(8) 0.0562(6) Uani 1 1 d . .
H14A H 0.3945 0.8781 0.0302 0.084 Uiso 1 1 calc R U
H14B H 0.2527 0.8022 -0.0041 0.084 Uiso 1 1 calc R U
H14C H 0.3363 0.7646 0.0485 0.084 Uiso 1 1 calc R U
C15 C 0.0708(3) 0.78874(19) 0.08995(10) 0.0660(7) Uani 1 1 d . .
H15A H 0.1064 0.7318 0.1060 0.099 Uiso 1 1 calc R U
H15B H 0.0090 0.7607 0.0543 0.099 Uiso 1 1 calc R U
H15C H 0.0114 0.8217 0.1185 0.099 Uiso 1 1 calc R U
C16 C 0.24711(15) 1.06077(11) 0.23500(6) 0.0214(3) Uani 1 1 d . .
H16A H 0.2594 1.1375 0.2443 0.026 Uiso 1 1 calc R U
H16B H 0.1892 1.0397 0.1973 0.026 Uiso 1 1 calc R U
C17 C 0.15907(15) 1.00987(11) 0.28142(6) 0.0214(3) Uani 1 1 d . .
C18 C 0.08795(16) 0.90556(11) 0.27266(6) 0.0238(3) Uani 1 1 d . .
H18 H 0.0940 0.8654 0.2362 0.029 Uiso 1 1 calc R U
C19 C 0.00786(16) 0.85804(12) 0.31591(6) 0.0242(3) Uani 1 1 d . .
H19 H -0.0392 0.7864 0.3091 0.029 Uiso 1 1 calc R U
C20 C -0.00185(16) 0.91728(12) 0.36907(6) 0.0234(3) Uani 1 1 d . .
C21 C 0.06851(17) 1.02164(12) 0.37874(7) 0.0272(3) Uani 1 1 d . .
H21 H 0.0623 1.0619 0.4152 0.033 Uiso 1 1 calc R U
C22 C 0.14795(16) 1.06709(12) 0.33519(6) 0.0247(3) Uani 1 1 d . .
H22 H 0.1956 1.1386 0.3422 0.030 Uiso 1 1 calc R U
C23 C -0.14022(18) 0.77117(12) 0.40918(6) 0.0276(3) Uani 1 1 d . .
H23A H -0.0606 0.7304 0.4016 0.033 Uiso 1 1 calc R U
H23B H -0.2158 0.7517 0.3763 0.033 Uiso 1 1 calc R U
C24 C -0.21158(17) 0.74786(13) 0.46510(6) 0.0272(3) Uani 1 1 d . .
C25 C -0.19727(18) 0.65772(14) 0.48807(7) 0.0329(4) Uani 1 1 d . .
H25 H -0.1403 0.6117 0.4689 0.040 Uiso 1 1 calc R U
C26 C -0.2655(2) 0.63420(16) 0.53878(7) 0.0409(4) Uani 1 1 d . .
H26 H -0.2567 0.5717 0.5540 0.049 Uiso 1 1 calc R U
C27 C -0.3464(2) 0.70201(17) 0.56715(7) 0.0449(5) Uani 1 1 d . .
H27 H -0.3915 0.6868 0.6023 0.054 Uiso 1 1 calc R U
C28 C -0.3618(2) 0.79172(16) 0.54451(8) 0.0439(5) Uani 1 1 d . .
H28 H -0.4184 0.8378 0.5639 0.053 Uiso 1 1 calc R U
C29 C -0.29498(19) 0.81497(14) 0.49342(7) 0.0340(4) Uani 1 1 d . .
H29 H -0.3062 0.8766 0.4778 0.041 Uiso 1 1 calc R U
C30 C 0.61999(17) 0.97509(12) 0.35463(6) 0.0274(3) Uani 1 1 d . .
H30A H 0.7275 0.9893 0.3487 0.041 Uiso 1 1 calc R U
H30B H 0.5912 0.9064 0.3678 0.041 Uiso 1 1 calc R U
H30C H 0.5966 1.0289 0.3841 0.041 Uiso 1 1 calc R U
C51 C 0.52697(15) 0.38159(10) 0.26023(6) 0.0204(3) Uani 1 1 d . .
C52 C 0.43457(15) 0.52211(10) 0.21924(6) 0.0202(3) Uani 1 1 d . .
H52 H 0.4870 0.5574 0.1876 0.024 Uiso 1 1 calc R U
C53 C 0.52091(15) 0.56148(11) 0.27661(6) 0.0206(3) Uani 1 1 d . .
C54 C 0.66825(16) 0.34051(11) 0.24076(6) 0.0245(3) Uani 1 1 d . .
H54A H 0.7346 0.3421 0.2754 0.029 Uiso 1 1 calc R U
H54B H 0.6382 0.2669 0.2228 0.029 Uiso 1 1 calc R U
C55 C 0.75411(16) 0.40326(12) 0.19793(7) 0.0249(3) Uani 1 1 d . .
C56 C 0.83843(17) 0.50298(13) 0.21550(7) 0.0288(3) Uani 1 1 d . .
H56 H 0.8460 0.5310 0.2554 0.035 Uiso 1 1 calc R U
C57 C 0.91148(18) 0.56180(14) 0.17513(7) 0.0335(4) Uani 1 1 d . .
H57 H 0.9681 0.6298 0.1875 0.040 Uiso 1 1 calc R U
C58 C 0.90184(19) 0.52143(14) 0.11691(8) 0.0361(4) Uani 1 1 d . .
H58 H 0.9508 0.5619 0.0893 0.043 Uiso 1 1 calc R U
C59 C 0.8207(2) 0.42192(14) 0.09905(8) 0.0370(4) Uani 1 1 d . .
H59 H 0.8149 0.3937 0.0592 0.044 Uiso 1 1 calc R U
C60 C 0.74757(18) 0.36323(13) 0.13942(7) 0.0309(3) Uani 1 1 d . .
H60 H 0.6924 0.2948 0.1268 0.037 Uiso 1 1 calc R U
C61 C 0.40264(15) 0.34393(11) 0.16276(6) 0.0217(3) Uani 1 1 d . .
C62 C 0.28678(19) 0.33737(14) 0.06589(7) 0.0327(4) Uani 1 1 d . .
C63 C 0.2513(2) 0.42433(16) 0.03382(7) 0.0429(4) Uani 1 1 d . .
H63A H 0.1817 0.4601 0.0559 0.064 Uiso 1 1 calc R U
H63B H 0.2056 0.3947 -0.0048 0.064 Uiso 1 1 calc R U
H63C H 0.3437 0.4743 0.0297 0.064 Uiso 1 1 calc R U
C64 C 0.3958(2) 0.28104(17) 0.03273(8) 0.0464(5) Uani 1 1 d . .
H64A H 0.4890 0.3306 0.0292 0.070 Uiso 1 1 calc R U
H64B H 0.3518 0.2514 -0.0061 0.070 Uiso 1 1 calc R U
H64C H 0.4168 0.2249 0.0538 0.070 Uiso 1 1 calc R U
C65 C 0.1444(2) 0.26336(15) 0.07826(8) 0.0403(4) Uani 1 1 d . .
H65A H 0.1700 0.2108 0.1012 0.060 Uiso 1 1 calc R U
H65B H 0.0929 0.2286 0.0414 0.060 Uiso 1 1 calc R U
H65C H 0.0788 0.3030 0.1001 0.060 Uiso 1 1 calc R U
C66 C 0.27297(15) 0.54111(11) 0.22095(6) 0.0215(3) Uani 1 1 d . .
H66A H 0.2765 0.6173 0.2253 0.026 Uiso 1 1 calc R U
H66B H 0.2197 0.5106 0.1832 0.026 Uiso 1 1 calc R U
C67 C 0.18418(15) 0.49616(11) 0.26911(6) 0.0211(3) Uani 1 1 d . .
C68 C 0.12454(16) 0.39016(11) 0.26583(6) 0.0231(3) Uani 1 1 d . .
H68 H 0.1412 0.3447 0.2326 0.028 Uiso 1 1 calc R U
C69 C 0.04076(16) 0.34839(12) 0.30994(6) 0.0248(3) Uani 1 1 d . .
H69 H 0.0018 0.2755 0.3069 0.030 Uiso 1 1 calc R U
C70 C 0.01514(16) 0.41487(12) 0.35834(6) 0.0246(3) Uani 1 1 d . .
C71 C 0.07417(17) 0.52115(12) 0.36232(6) 0.0266(3) Uani 1 1 d . .
H71 H 0.0568 0.5667 0.3954 0.032 Uiso 1 1 calc R U
C72 C 0.15815(16) 0.56110(12) 0.31848(6) 0.0243(3) Uani 1 1 d . .
H72 H 0.1987 0.6338 0.3220 0.029 Uiso 1 1 calc R U
C73 C -0.11977(18) 0.27522(13) 0.40516(7) 0.0299(3) Uani 1 1 d . .
H73A H -0.0350 0.2382 0.4020 0.036 Uiso 1 1 calc R U
H73B H -0.1921 0.2462 0.3719 0.036 Uiso 1 1 calc R U
C74 C -0.19402(17) 0.26049(14) 0.46172(7) 0.0323(4) Uani 1 1 d . .
C75 C -0.19500(19) 0.16816(17) 0.48552(8) 0.0422(4) Uani 1 1 d . .
H75 H -0.1480 0.1160 0.4663 0.051 Uiso 1 1 calc R U
C76 C -0.2641(2) 0.15181(19) 0.53706(8) 0.0498(5) Uani 1 1 d . .
H76 H -0.2652 0.0884 0.5529 0.060 Uiso 1 1 calc R U
C77 C -0.3314(2) 0.22836(19) 0.56538(8) 0.0529(6) Uani 1 1 d . .
H77 H -0.3771 0.2181 0.6011 0.063 Uiso 1 1 calc R U
C78 C -0.3320(2) 0.31936(18) 0.54174(8) 0.0503(5) Uani 1 1 d . .
H78 H -0.3795 0.3712 0.5610 0.060 Uiso 1 1 calc R U
C79 C -0.2635(2) 0.33595(15) 0.48993(7) 0.0381(4) Uani 1 1 d . .
H79 H -0.2643 0.3989 0.4739 0.046 Uiso 1 1 calc R U
C80 C 0.64271(17) 0.49227(12) 0.35402(6) 0.0270(3) Uani 1 1 d . .
H80A H 0.7510 0.5114 0.3507 0.041 Uiso 1 1 calc R U
H80B H 0.6184 0.4255 0.3696 0.041 Uiso 1 1 calc R U
H80C H 0.6092 0.5465 0.3802 0.041 Uiso 1 1 calc R U

loop_
_atom_site_aniso_label
_atom_site_aniso_U_11
_atom_site_aniso_U_22
_atom_site_aniso_U_33
_atom_site_aniso_U_23
_atom_site_aniso_U_13
_atom_site_aniso_U_12
O1 0.0237(5) 0.0184(5) 0.0330(5) 0.0099(4) 0.0072(4) 0.0059(4)
O2 0.0414(7) 0.0197(5) 0.0316(6) 0.0023(4) 0.0023(5) 0.0050(5)
O3 0.0285(5) 0.0227(5) 0.0242(5) 0.0028(4) -0.0015(4) 0.0038(4)
O4 0.0269(5) 0.0272(6) 0.0281(5) 0.0035(4) 0.0085(4) 0.0017(4)
O5 0.0246(5) 0.0182(5) 0.0298(5) 0.0036(4) -0.0016(4) 0.0037(4)
O51 0.0215(5) 0.0188(5) 0.0319(5) 0.0087(4) 0.0067(4) 0.0058(4)
O52 0.0282(6) 0.0200(5) 0.0344(6) 0.0015(4) 0.0045(4) 0.0039(4)
O53 0.0269(5) 0.0248(5) 0.0250(5) 0.0034(4) 0.0000(4) 0.0030(4)
O54 0.0271(6) 0.0330(6) 0.0312(5) 0.0085(4) 0.0089(4) 0.0052(5)
O55 0.0267(5) 0.0174(5) 0.0349(5) 0.0024(4) -0.0042(4) 0.0042(4)
N1 0.0186(6) 0.0189(6) 0.0262(6) 0.0049(5) 0.0003(4) 0.0046(5)
N2 0.0210(6) 0.0170(6) 0.0244(6) 0.0042(4) 0.0020(4) 0.0048(5)
N51 0.0189(6) 0.0188(6) 0.0280(6) 0.0042(5) -0.0019(5) 0.0041(5)
N52 0.0185(6) 0.0174(6) 0.0255(6) 0.0044(4) 0.0016(4) 0.0040(5)
C1 0.0205(7) 0.0183(7) 0.0265(7) 0.0057(5) 0.0038(5) 0.0046(5)
C2 0.0196(7) 0.0165(7) 0.0247(7) 0.0043(5) 0.0021(5) 0.0029(5)
C3 0.0145(6) 0.0198(7) 0.0263(7) 0.0062(5) 0.0034(5) 0.0022(5)
C4 0.0238(7) 0.0225(7) 0.0349(8) 0.0066(6) 0.0061(6) 0.0085(6)
C5 0.0183(7) 0.0274(8) 0.0348(8) 0.0078(6) 0.0088(6) 0.0090(6)
C6 0.0213(7) 0.0347(9) 0.0349(8) 0.0079(7) 0.0046(6) 0.0048(6)
C7 0.0233(8) 0.0347(9) 0.0467(10) 0.0082(7) 0.0071(7) -0.0010(7)
C8 0.0317(9) 0.0445(10) 0.0457(10) 0.0188(8) 0.0131(7) 0.0014(8)
C9 0.0372(10) 0.0575(12) 0.0333(9) 0.0125(8) 0.0111(7) -0.0009(9)
C10 0.0311(9) 0.0381(9) 0.0349(8) 0.0025(7) 0.0109(7) -0.0004(7)
C11 0.0241(7) 0.0211(7) 0.0262(7) 0.0050(5) 0.0053(5) 0.0037(6)
C12 0.0389(9) 0.0296(8) 0.0236(7) 0.0025(6) -0.0048(6) -0.0011(7)
C13 0.0369(9) 0.0393(9) 0.0281(8) 0.0050(7) -0.0026(6) 0.0079(7)
C14 0.0912(17) 0.0566(13) 0.0289(9) -0.0025(8) 0.0019(9) 0.0398(13)
C15 0.0626(14) 0.0629(14) 0.0583(13) 0.0319(11) -0.0309(11) -0.0332(12)
C16 0.0188(7) 0.0195(7) 0.0269(7) 0.0045(5) -0.0001(5) 0.0050(5)
C17 0.0148(6) 0.0239(7) 0.0273(7) 0.0056(5) 0.0000(5) 0.0072(5)
C18 0.0222(7) 0.0233(7) 0.0252(7) 0.0016(5) 0.0025(5) 0.0036(6)
C19 0.0204(7) 0.0208(7) 0.0305(7) 0.0036(6) 0.0031(5) 0.0011(6)
C20 0.0179(7) 0.0276(8) 0.0261(7) 0.0065(6) 0.0036(5) 0.0056(6)
C21 0.0267(8) 0.0258(8) 0.0283(7) -0.0009(6) 0.0052(6) 0.0056(6)
C22 0.0212(7) 0.0209(7) 0.0317(7) 0.0023(6) 0.0021(6) 0.0036(6)
C23 0.0271(8) 0.0261(8) 0.0290(7) 0.0049(6) 0.0053(6) 0.0029(6)
C24 0.0196(7) 0.0335(8) 0.0255(7) 0.0031(6) 0.0011(5) -0.0016(6)
C25 0.0259(8) 0.0395(9) 0.0320(8) 0.0097(7) -0.0010(6) 0.0000(7)
C26 0.0350(9) 0.0512(11) 0.0321(8) 0.0159(8) -0.0041(7) -0.0085(8)
C27 0.0374(10) 0.0604(12) 0.0249(8) 0.0024(8) 0.0050(7) -0.0184(9)
C28 0.0350(10) 0.0530(12) 0.0357(9) -0.0069(8) 0.0121(7) -0.0048(8)
C29 0.0285(8) 0.0384(9) 0.0323(8) 0.0009(7) 0.0041(6) 0.0012(7)
C30 0.0265(8) 0.0279(8) 0.0296(7) 0.0078(6) -0.0030(6) 0.0079(6)
C51 0.0189(7) 0.0162(7) 0.0270(7) 0.0055(5) 0.0019(5) 0.0037(5)
C52 0.0184(7) 0.0156(7) 0.0269(7) 0.0051(5) 0.0009(5) 0.0028(5)
C53 0.0147(6) 0.0182(7) 0.0291(7) 0.0056(5) 0.0018(5) 0.0024(5)
C54 0.0205(7) 0.0217(7) 0.0342(8) 0.0086(6) 0.0046(6) 0.0076(6)
C55 0.0160(7) 0.0260(8) 0.0358(8) 0.0101(6) 0.0040(6) 0.0078(6)
C56 0.0199(7) 0.0314(8) 0.0352(8) 0.0092(6) -0.0011(6) 0.0027(6)
C57 0.0227(8) 0.0318(9) 0.0454(9) 0.0140(7) -0.0010(6) -0.0016(7)
C58 0.0260(8) 0.0413(10) 0.0431(9) 0.0191(8) 0.0062(7) 0.0025(7)
C59 0.0328(9) 0.0414(10) 0.0372(9) 0.0074(7) 0.0093(7) 0.0056(8)
C60 0.0250(8) 0.0275(8) 0.0407(9) 0.0050(6) 0.0100(6) 0.0053(6)
C61 0.0168(7) 0.0212(7) 0.0266(7) 0.0035(5) 0.0040(5) 0.0020(5)
C62 0.0326(9) 0.0368(9) 0.0258(7) 0.0008(6) -0.0017(6) 0.0024(7)
C63 0.0466(11) 0.0505(11) 0.0304(8) 0.0113(8) -0.0052(7) 0.0037(9)
C64 0.0514(12) 0.0541(12) 0.0306(9) -0.0044(8) 0.0093(8) 0.0078(9)
C65 0.0320(9) 0.0438(10) 0.0397(9) 0.0061(8) -0.0059(7) -0.0050(8)
C66 0.0178(7) 0.0200(7) 0.0275(7) 0.0050(5) -0.0008(5) 0.0047(5)
C67 0.0147(6) 0.0236(7) 0.0266(7) 0.0054(5) -0.0007(5) 0.0065(5)
C68 0.0186(7) 0.0236(7) 0.0276(7) 0.0031(5) 0.0011(5) 0.0057(6)
C69 0.0200(7) 0.0231(7) 0.0318(7) 0.0067(6) 0.0015(5) 0.0035(6)
C70 0.0170(7) 0.0315(8) 0.0273(7) 0.0084(6) 0.0028(5) 0.0066(6)
C71 0.0231(7) 0.0289(8) 0.0283(7) 0.0010(6) 0.0027(6) 0.0083(6)
C72 0.0196(7) 0.0217(7) 0.0318(7) 0.0036(6) 0.0004(5) 0.0045(6)
C73 0.0263(8) 0.0321(8) 0.0316(8) 0.0091(6) 0.0036(6) 0.0026(7)
C74 0.0193(7) 0.0457(10) 0.0292(8) 0.0094(7) -0.0014(6) -0.0023(7)
C75 0.0246(8) 0.0598(12) 0.0450(10) 0.0248(9) 0.0012(7) 0.0041(8)
C76 0.0323(10) 0.0725(14) 0.0423(10) 0.0298(10) -0.0037(8) -0.0085(9)
C77 0.0402(11) 0.0776(15) 0.0253(8) 0.0069(9) 0.0007(7) -0.0271(10)
C78 0.0448(11) 0.0586(13) 0.0338(9) -0.0072(8) 0.0126(8) -0.0167(9)
C79 0.0345(9) 0.0428(10) 0.0305(8) 0.0007(7) 0.0044(7) -0.0065(8)
C80 0.0261(8) 0.0256(8) 0.0293(7) 0.0057(6) -0.0052(6) 0.0045(6)

loop_
_atom_type_symbol
_atom_type_description
_atom_type_scat_dispersion_real
_atom_type_scat_dispersion_imag
_atom_type_scat_source
C C 0.0181 0.0091 'International Tables Vol C Tables 4.2.6.8 and 6.1.1.4'
H H 0.0000 0.0000 'International Tables Vol C Tables 4.2.6.8 and 6.1.1.4'
N N 0.0311 0.0180 'International Tables Vol C Tables 4.2.6.8 and 6.1.1.4'
O O 0.0492 0.0322 'International Tables Vol C Tables 4.2.6.8 and 6.1.1.4'

loop_
_geom_angle_atom_site_label_1
_geom_angle_atom_site_label_2
_geom_angle_atom_site_label_3
_geom_angle
C1 O1 H1 109.5
C11 O3 C12 121.28(12)
C20 O4 C23 117.50(11)
C51 O51 H51 109.5
C61 O53 C62 120.30(12)
C70 O54 C73 117.89(12)
C3 N1 C30 123.00(12)
C3 N1 C1 115.33(11)
C30 N1 C1 121.67(11)
C11 N2 C2 124.80(11)
C11 N2 C1 120.43(11)
C2 N2 C1 113.81(11)
C53 N51 C80 122.94(12)
C53 N51 C51 115.33(11)
C80 N51 C51 121.50(11)
C61 N52 C52 125.14(11)
C61 N52 C51 120.43(11)
C52 N52 C51 113.98(11)
O1 C1 N1 109.63(11)
O1 C1 N2 110.88(11)
N1 C1 N2 100.12(10)
O1 C1 C4 112.80(11)
N1 C1 C4 110.28(12)
N2 C1 C4 112.40(11)
N2 C2 C3 101.16(10)
N2 C2 C16 114.93(11)
C3 C2 C16 111.47(11)
N2 C2 H2 109.7
C3 C2 H2 109.7
C16 C2 H2 109.7
O5 C3 N1 124.69(13)
O5 C3 C2 126.07(12)
N1 C3 C2 109.23(12)
C5 C4 C1 111.66(11)
C5 C4 H4A 109.3
C1 C4 H4A 109.3
C5 C4 H4B 109.3
C1 C4 H4B 109.3
H4A C4 H4B 107.9
C10 C5 C6 118.37(14)
C10 C5 C4 119.92(15)
C6 C5 C4 121.60(14)
C7 C6 C5 120.64(15)
C7 C6 H6 119.7
C5 C6 H6 119.7
C8 C7 C6 120.16(17)
C8 C7 H7 119.9
C6 C7 H7 119.9
C9 C8 C7 119.75(16)
C9 C8 H8 120.1
C7 C8 H8 120.1
C8 C9 C10 120.16(17)
C8 C9 H9 119.9
C10 C9 H9 119.9
C9 C10 C5 120.85(17)
C9 C10 H10 119.6
C5 C10 H10 119.6
O2 C11 O3 125.60(14)
O2 C11 N2 125.01(13)
O3 C11 N2 109.38(12)
O3 C12 C14 110.04(15)
O3 C12 C13 102.31(12)
C14 C12 C13 110.81(14)
O3 C12 C15 109.19(13)
C14 C12 C15 113.42(19)
C13 C12 C15 110.49(16)
C12 C13 H13A 109.5
C12 C13 H13B 109.5
H13A C13 H13B 109.5
C12 C13 H13C 109.5
H13A C13 H13C 109.5
H13B C13 H13C 109.5
C12 C14 H14A 109.5
C12 C14 H14B 109.5
H14A C14 H14B 109.5
C12 C14 H14C 109.5
H14A C14 H14C 109.5
H14B C14 H14C 109.5
C12 C15 H15A 109.5
C12 C15 H15B 109.5
H15A C15 H15B 109.5
C12 C15 H15C 109.5
H15A C15 H15C 109.5
H15B C15 H15C 109.5
C17 C16 C2 113.99(11)
C17 C16 H16A 108.8
C2 C16 H16A 108.8
C17 C16 H16B 108.8
C2 C16 H16B 108.8
H16A C16 H16B 107.6
C18 C17 C22 117.88(13)
C18 C17 C16 121.90(13)
C22 C17 C16 120.22(13)
C17 C18 C19 121.91(13)
C17 C18 H18 119.0
C19 C18 H18 119.0
C20 C19 C18 118.91(14)
C20 C19 H19 120.5
C18 C19 H19 120.5
O4 C20 C21 115.32(13)
O4 C20 C19 124.58(14)
C21 C20 C19 120.10(13)
C22 C21 C20 119.98(13)
C22 C21 H21 120.0
C20 C21 H21 120.0
C21 C22 C17 121.22(14)
C21 C22 H22 119.4
C17 C22 H22 119.4
O4 C23 C24 108.14(12)
O4 C23 H23A 110.1
C24 C23 H23A 110.1
O4 C23 H23B 110.1
C24 C23 H23B 110.1
H23A C23 H23B 108.4
C25 C24 C29 119.43(14)
C25 C24 C23 119.99(14)
C29 C24 C23 120.57(14)
C24 C25 C26 120.49(17)
C24 C25 H25 119.8
C26 C25 H25 119.8
C27 C26 C25 119.76(18)
C27 C26 H26 120.1
C25 C26 H26 120.1
C28 C27 C26 120.17(16)
C28 C27 H27 119.9
C26 C27 H27 119.9
C27 C28 C29 120.22(18)
C27 C28 H28 119.9
C29 C28 H28 119.9
C28 C29 C24 119.92(17)
C28 C29 H29 120.0
C24 C29 H29 120.0
N1 C30 H30A 109.5
N1 C30 H30B 109.5
H30A C30 H30B 109.5
N1 C30 H30C 109.5
H30A C30 H30C 109.5
H30B C30 H30C 109.5
O51 C51 N51 108.63(11)
O51 C51 N52 111.50(11)
N51 C51 N52 99.94(10)
O51 C51 C54 112.73(11)
N51 C51 C54 110.82(12)
N52 C51 C54 112.45(11)
N52 C52 C53 101.55(10)
N52 C52 C66 114.30(11)
C53 C52 C66 111.74(11)
N52 C52 H52 109.7
C53 C52 H52 109.7
C66 C52 H52 109.7
O55 C53 N51 124.37(13)
O55 C53 C52 126.45(12)
N51 C53 C52 109.17(12)
C55 C54 C51 112.99(11)
C55 C54 H54A 109.0
C51 C54 H54A 109.0
C55 C54 H54B 109.0
C51 C54 H54B 109.0
H54A C54 H54B 107.8
C60 C55 C56 118.49(14)
C60 C55 C54 120.21(14)
C56 C55 C54 121.28(14)
C57 C56 C55 120.66(15)
C57 C56 H56 119.7
C55 C56 H56 119.7
C58 C57 C56 120.11(16)
C58 C57 H57 119.9
C56 C57 H57 119.9
C57 C58 C59 119.80(15)
C57 C58 H58 120.1
C59 C58 H58 120.1
C58 C59 C60 120.06(16)
C58 C59 H59 120.0
C60 C59 H59 120.0
C55 C60 C59 120.87(16)
C55 C60 H60 119.6
C59 C60 H60 119.6
O52 C61 O53 125.85(13)
O52 C61 N52 124.77(13)
O53 C61 N52 109.38(12)
O53 C62 C63 102.03(13)
O53 C62 C64 110.81(14)
C63 C62 C64 110.52(15)
O53 C62 C65 109.26(13)
C63 C62 C65 111.14(15)
C64 C62 C65 112.59(16)
C62 C63 H63A 109.5
C62 C63 H63B 109.5
H63A C63 H63B 109.5
C62 C63 H63C 109.5
H63A C63 H63C 109.5
H63B C63 H63C 109.5
C62 C64 H64A 109.5
C62 C64 H64B 109.5
H64A C64 H64B 109.5
C62 C64 H64C 109.5
H64A C64 H64C 109.5
H64B C64 H64C 109.5
C62 C65 H65A 109.5
C62 C65 H65B 109.5
H65A C65 H65B 109.5
C62 C65 H65C 109.5
H65A C65 H65C 109.5
H65B C65 H65C 109.5
C67 C66 C52 114.77(11)
C67 C66 H66A 108.6
C52 C66 H66A 108.6
C67 C66 H66B 108.6
C52 C66 H66B 108.6
H66A C66 H66B 107.6
C68 C67 C72 117.79(13)
C68 C67 C66 121.72(13)
C72 C67 C66 120.49(13)
C67 C68 C69 121.93(13)
C67 C68 H68 119.0
C69 C68 H68 119.0
C70 C69 C68 119.14(14)
C70 C69 H69 120.4
C68 C69 H69 120.4
O54 C70 C71 115.26(13)
O54 C70 C69 125.10(14)
C71 C70 C69 119.64(13)
C72 C71 C70 120.46(14)
C72 C71 H71 119.8
C70 C71 H71 119.8
C71 C72 C67 121.03(14)
C71 C72 H72 119.5
C67 C72 H72 119.5
O54 C73 C74 108.33(13)
O54 C73 H73A 110.0
C74 C73 H73A 110.0
O54 C73 H73B 110.0
C74 C73 H73B 110.0
H73A C73 H73B 108.4
C79 C74 C75 119.35(16)
C79 C74 C73 121.44(15)
C75 C74 C73 119.21(16)
C76 C75 C74 120.5(2)
C76 C75 H75 119.7
C74 C75 H75 119.7
C77 C76 C75 119.71(19)
C77 C76 H76 120.1
C75 C76 H76 120.1
C78 C77 C76 119.98(17)
C78 C77 H77 120.0
C76 C77 H77 120.0
C77 C78 C79 120.5(2)
C77 C78 H78 119.7
C79 C78 H78 119.7
C74 C79 C78 119.89(19)
C74 C79 H79 120.1
C78 C79 H79 120.1
N51 C80 H80A 109.5
N51 C80 H80B 109.5
H80A C80 H80B 109.5
N51 C80 H80C 109.5
H80A C80 H80C 109.5
H80B C80 H80C 109.5

loop_
_geom_bond_atom_site_label_1
_geom_bond_atom_site_label_2
_geom_bond_distance
O1 C1 1.3798(17)
O1 H1 0.8400
O2 C11 1.2128(18)
O3 C11 1.3515(17)
O3 C12 1.4624(18)
O4 C20 1.3720(17)
O4 C23 1.4274(19)
O5 C3 1.2367(17)
O51 C51 1.3808(16)
O51 H51 0.8400
O52 C61 1.2125(18)
O53 C61 1.3498(17)
O53 C62 1.4657(18)
O54 C70 1.3738(17)
O54 C73 1.429(2)
O55 C53 1.2346(17)
N1 C3 1.3263(17)
N1 C30 1.4548(18)
N1 C1 1.4613(18)
N2 C11 1.3586(19)
N2 C2 1.4641(17)
N2 C1 1.4681(17)
N51 C53 1.3296(17)
N51 C80 1.4520(18)
N51 C51 1.4660(18)
N52 C61 1.3591(18)
N52 C52 1.4604(17)
N52 C51 1.4669(17)
C1 C4 1.5517(19)
C2 C3 1.5181(19)
C2 C16 1.5466(18)
C2 H2 1.0000
C4 C5 1.510(2)
C4 H4A 0.9900
C4 H4B 0.9900
C5 C10 1.392(2)
C5 C6 1.394(2)
C6 C7 1.392(2)
C6 H6 0.9500
C7 C8 1.382(3)
C7 H7 0.9500
C8 C9 1.382(3)
C8 H8 0.9500
C9 C10 1.389(2)
C9 H9 0.9500
C10 H10 0.9500
C12 C14 1.513(3)
C12 C13 1.514(2)
C12 C15 1.518(3)
C13 H13A 0.9800
C13 H13B 0.9800
C13 H13C 0.9800
C14 H14A 0.9800
C14 H14B 0.9800
C14 H14C 0.9800
C15 H15A 0.9800
C15 H15B 0.9800
C15 H15C 0.9800
C16 C17 1.5069(19)
C16 H16A 0.9900
C16 H16B 0.9900
C17 C18 1.389(2)
C17 C22 1.393(2)
C18 C19 1.397(2)
C18 H18 0.9500
C19 C20 1.390(2)
C19 H19 0.9500
C20 C21 1.388(2)
C21 C22 1.387(2)
C21 H21 0.9500
C22 H22 0.9500
C23 C24 1.506(2)
C23 H23A 0.9900
C23 H23B 0.9900
C24 C25 1.386(2)
C24 C29 1.391(2)
C25 C26 1.386(2)
C25 H25 0.9500
C26 C27 1.382(3)
C26 H26 0.9500
C27 C28 1.379(3)
C27 H27 0.9500
C28 C29 1.388(2)
C28 H28 0.9500
C29 H29 0.9500
C30 H30A 0.9800
C30 H30B 0.9800
C30 H30C 0.9800
C51 C54 1.5490(19)
C52 C53 1.5097(19)
C52 C66 1.5438(18)
C52 H52 1.0000
C54 C55 1.509(2)
C54 H54A 0.9900
C54 H54B 0.9900
C55 C60 1.390(2)
C55 C56 1.395(2)
C56 C57 1.391(2)
C56 H56 0.9500
C57 C58 1.383(3)
C57 H57 0.9500
C58 C59 1.383(3)
C58 H58 0.9500
C59 C60 1.390(2)
C59 H59 0.9500
C60 H60 0.9500
C62 C63 1.519(2)
C62 C64 1.522(2)
C62 C65 1.524(2)
C63 H63A 0.9800
C63 H63B 0.9800
C63 H63C 0.9800
C64 H64A 0.9800
C64 H64B 0.9800
C64 H64C 0.9800
C65 H65A 0.9800
C65 H65B 0.9800
C65 H65C 0.9800
C66 C67 1.5106(19)
C66 H66A 0.9900
C66 H66B 0.9900
C67 C68 1.389(2)
C67 C72 1.397(2)
C68 C69 1.397(2)
C68 H68 0.9500
C69 C70 1.390(2)
C69 H69 0.9500
C70 C71 1.390(2)
C71 C72 1.384(2)
C71 H71 0.9500
C72 H72 0.9500
C73 C74 1.509(2)
C73 H73A 0.9900
C73 H73B 0.9900
C74 C79 1.386(3)
C74 C75 1.394(3)
C75 C76 1.387(3)
C75 H75 0.9500
C76 C77 1.386(3)
C76 H76 0.9500
C77 C78 1.378(3)
C77 H77 0.9500
C78 C79 1.391(2)
C78 H78 0.9500
C79 H79 0.9500
C80 H80A 0.9800
C80 H80B 0.9800
C80 H80C 0.9800

loop_
_geom_torsion_atom_site_label_1
_geom_torsion_atom_site_label_2
_geom_torsion_atom_site_label_3
_geom_torsion_atom_site_label_4
_geom_torsion
C3 N1 C1 O1 -122.57(12)
C30 N1 C1 O1 57.35(16)
C3 N1 C1 N2 -5.95(15)
C30 N1 C1 N2 173.97(12)
C3 N1 C1 C4 112.65(13)
C30 N1 C1 C4 -67.43(16)
C11 N2 C1 O1 -69.59(15)
C2 N2 C1 O1 121.09(12)
C11 N2 C1 N1 174.73(12)
C2 N2 C1 N1 5.41(14)
C11 N2 C1 C4 57.70(17)
C2 N2 C1 C4 -111.62(13)
C11 N2 C2 C3 -172.02(12)
C1 N2 C2 C3 -3.25(14)
C11 N2 C2 C16 67.77(17)
C1 N2 C2 C16 -123.46(12)
C30 N1 C3 O5 3.3(2)
C1 N1 C3 O5 -176.82(13)
C30 N1 C3 C2 -175.57(12)
C1 N1 C3 C2 4.35(16)
N2 C2 C3 O5 -179.41(13)
C16 C2 C3 O5 -56.78(18)
N2 C2 C3 N1 -0.60(14)
C16 C2 C3 N1 122.03(12)
O1 C1 C4 C5 169.83(12)
N1 C1 C4 C5 -67.22(15)
N2 C1 C4 C5 43.57(17)
C1 C4 C5 C10 -97.17(16)
C1 C4 C5 C6 78.83(17)
C10 C5 C6 C7 2.4(2)
C4 C5 C6 C7 -173.62(14)
C5 C6 C7 C8 -0.4(2)
C6 C7 C8 C9 -1.5(3)
C7 C8 C9 C10 1.3(3)
C8 C9 C10 C5 0.8(3)
C6 C5 C10 C9 -2.6(2)
C4 C5 C10 C9 173.49(15)
C12 O3 C11 O2 7.7(2)
C12 O3 C11 N2 -172.33(12)
C2 N2 C11 O2 177.52(14)
C1 N2 C11 O2 9.4(2)
C2 N2 C11 O3 -2.41(18)
C1 N2 C11 O3 -170.49(11)
C11 O3 C12 C14 -65.89(18)
C11 O3 C12 C13 176.30(13)
C11 O3 C12 C15 59.2(2)
N2 C2 C16 C17 57.09(16)
C3 C2 C16 C17 -57.25(16)
C2 C16 C17 C18 -77.08(17)
C2 C16 C17 C22 102.39(15)
C22 C17 C18 C19 -0.3(2)
C16 C17 C18 C19 179.21(13)
C17 C18 C19 C20 0.6(2)
C23 O4 C20 C21 -173.96(13)
C23 O4 C20 C19 6.2(2)
C18 C19 C20 O4 179.21(13)
C18 C19 C20 C21 -0.6(2)
O4 C20 C21 C22 -179.46(13)
C19 C20 C21 C22 0.4(2)
C20 C21 C22 C17 -0.1(2)
C18 C17 C22 C21 0.0(2)
C16 C17 C22 C21 -179.47(13)
C20 O4 C23 C24 177.21(12)
O4 C23 C24 C25 -139.89(14)
O4 C23 C24 C29 41.58(19)
C29 C24 C25 C26 0.1(2)
C23 C24 C25 C26 -178.43(15)
C24 C25 C26 C27 -1.1(3)
C25 C26 C27 C28 1.3(3)
C26 C27 C28 C29 -0.6(3)
C27 C28 C29 C24 -0.3(3)
C25 C24 C29 C28 0.6(2)
C23 C24 C29 C28 179.11(15)
C53 N51 C51 O51 -116.27(13)
C80 N51 C51 O51 58.36(16)
C53 N51 C51 N52 0.58(15)
C80 N51 C51 N52 175.22(12)
C53 N51 C51 C54 119.36(13)
C80 N51 C51 C54 -66.00(16)
C61 N52 C51 O51 -73.97(15)
C52 N52 C51 O51 113.32(12)
C61 N52 C51 N51 171.35(11)
C52 N52 C51 N51 -1.37(14)
C61 N52 C51 C54 53.77(17)
C52 N52 C51 C54 -118.94(13)
C61 N52 C52 C53 -170.74(12)
C51 N52 C52 C53 1.57(14)
C61 N52 C52 C66 68.78(17)
C51 N52 C52 C66 -118.91(12)
C80 N51 C53 O55 5.4(2)
C51 N51 C53 O55 179.91(13)
C80 N51 C53 C52 -174.19(12)
C51 N51 C53 C52 0.36(16)
N52 C52 C53 O55 179.33(13)
C66 C52 C53 O55 -58.41(18)
N52 C52 C53 N51 -1.13(14)
C66 C52 C53 N51 121.13(12)
O51 C51 C54 C55 168.24(12)
N51 C51 C54 C55 -69.77(15)
N52 C51 C54 C55 41.15(17)
C51 C54 C55 C60 -105.19(15)
C51 C54 C55 C56 73.26(17)
C60 C55 C56 C57 1.4(2)
C54 C55 C56 C57 -177.07(13)
C55 C56 C57 C58 -0.4(2)
C56 C57 C58 C59 -0.7(2)
C57 C58 C59 C60 0.8(3)
C56 C55 C60 C59 -1.3(2)
C54 C55 C60 C59 177.15(14)
C58 C59 C60 C55 0.3(2)
C62 O53 C61 O52 7.9(2)
C62 O53 C61 N52 -172.02(12)
C52 N52 C61 O52 -176.02(13)
C51 N52 C61 O52 12.1(2)
C52 N52 C61 O53 3.86(18)
C51 N52 C61 O53 -168.00(11)
C61 O53 C62 C63 178.44(13)
C61 O53 C62 C64 -63.89(18)
C61 O53 C62 C65 60.73(18)
N52 C52 C66 C67 59.38(16)
C53 C52 C66 C67 -55.24(16)
C52 C66 C67 C68 -76.61(17)
C52 C66 C67 C72 104.11(15)
C72 C67 C68 C69 0.1(2)
C66 C67 C68 C69 -179.19(12)
C67 C68 C69 C70 0.6(2)
C73 O54 C70 C71 -174.52(13)
C73 O54 C70 C69 6.1(2)
C68 C69 C70 O54 178.72(13)
C68 C69 C70 C71 -0.6(2)
O54 C70 C71 C72 -179.41(13)
C69 C70 C71 C72 0.0(2)
C70 C71 C72 C67 0.7(2)
C68 C67 C72 C71 -0.8(2)
C66 C67 C72 C71 178.56(13)
C70 O54 C73 C74 174.71(12)
O54 C73 C74 C79 29.4(2)
O54 C73 C74 C75 -151.70(15)
C79 C74 C75 C76 -0.3(3)
C73 C74 C75 C76 -179.16(16)
C74 C75 C76 C77 -0.6(3)
C75 C76 C77 C78 1.2(3)
C76 C77 C78 C79 -0.9(3)
C75 C74 C79 C78 0.6(3)
C73 C74 C79 C78 179.43(16)
C77 C78 C79 C74 0.0(3)
